data_7114758
loop_
_publ_author_name
'Oishi, Tohru'
'Uehara, Hisatoshi'
'Nagumo, Yoko'
'Shoji, Mitsuru'
'Le Brazidec, Jean-Yves'
'Kosaka, Masashi'
'Hirama, Masahiro'

_publ_section_title
;
 Practical entry into the HIJKLM ring segment of ciguatoxin CTX3C
;
_journal_issue 4
_journal_name_full 'Chemical Communications'
_journal_page_first 381
_journal_paper_doi 10.1039/b009506k
_journal_year 2001
_chemical_formula_moiety 'C39 H48 Br2 O10 '
_chemical_formula_sum 'C39 H48 Br2 O10'
_chemical_formula_weight 836.61
_space_group_IT_number 19
_symmetry_cell_setting orthorhombic
_symmetry_Int_Tables_number 19
_symmetry_space_group_name_Hall 'P 2ac 2ab'
_symmetry_space_group_name_H-M 'P 21 21 21'
_cell_angle_alpha 90
_cell_angle_beta 90
_cell_angle_gamma 90
_cell_formula_units_Z 4
_cell_length_a 5.5284(3)
_cell_length_b 25.006(2)
_cell_length_c 27.913(2)
_cell_measurement_reflns_used 5951
_cell_measurement_temperature 150.2
_cell_measurement_theta_max 27.5
_cell_volume 3858.8(5)
_computing_data_reduction 'teXsan Ver. 1.10'
_computing_publication_material 'teXsan Ver. 1.10'
_computing_structure_refinement SHELXL97
_computing_structure_solution DirectMethod
_diffrn_measurement_device_type 'Quantum CCD/Rigaku AFC7'
_diffrn_measurement_method \w
_diffrn_radiation_type 'Mo K\a'
_diffrn_radiation_wavelength 0.7107
_diffrn_reflns_av_R_equivalents 0.000
_diffrn_reflns_limit_h_max 6
_diffrn_reflns_limit_h_min -6
_diffrn_reflns_limit_k_max 30
_diffrn_reflns_limit_k_min -30
_diffrn_reflns_limit_l_max 34
_diffrn_reflns_limit_l_min -34
_diffrn_reflns_number 27206
_diffrn_reflns_theta_max 26.00
_exptl_absorpt_coefficient_mu 2.163
_exptl_absorpt_correction_T_max 0.806
_exptl_absorpt_correction_T_min 0.524
_exptl_absorpt_correction_type multi-scan
_exptl_absorpt_process_details '(Jacobson, 1998)'
_exptl_crystal_colour colorless
_exptl_crystal_density_diffrn 1.440
_exptl_crystal_density_method 'not measured'
_exptl_crystal_description prism
_exptl_crystal_size_max 0.350
_exptl_crystal_size_mid 0.150
_exptl_crystal_size_min 0.100
_refine_diff_density_max 0.67
_refine_diff_density_min -0.33
_refine_ls_abs_structure_Flack -0.02(1)
_refine_ls_extinction_coef 0.0000
_refine_ls_extinction_expression Fc^*^=kFc[1+0.001xFc^2^\l^3^/sin(2\q)]^-1/4^
_refine_ls_extinction_method SHELXL
_refine_ls_goodness_of_fit_ref 0.896
_refine_ls_hydrogen_treatment noref
_refine_ls_number_parameters 460
_refine_ls_number_reflns 4740
_refine_ls_R_factor_gt 0.0529
_refine_ls_shift/su_max -0.0040
_refine_ls_structure_factor_coef Fsqd
_refine_ls_weighting_details 'w = 1/[\s^2^(Fo^2^) + (0.1000P)^2^+0.0000P] where P=(Fo^2^+2Fc^2^)/3'
_refine_ls_weighting_scheme calc
_refine_ls_wR_factor_ref 0.1518
_reflns_number_gt 4740
_reflns_number_total 7494
_reflns_threshold_expression >2.0sigma(I)
_cod_data_source_file b009506k.txt
_cod_data_source_block uehara-150k
_cod_original_cell_volume 3858.7(4)
_cod_original_sg_symbol_H-M 'P 21 21 21   '
_cod_original_formula_sum 'C39 H48 Br2 O10 '
_cod_database_code 7114758

loop_
_symmetry_equiv_pos_as_xyz
x,y,z
1/2-x,-y,1/2+z
1/2+x,1/2-y,-z
-x,1/2+y,1/2-z

loop_
_atom_site_label
_atom_site_type_symbol
_atom_site_fract_x
_atom_site_fract_y
_atom_site_fract_z
_atom_site_U_iso_or_equiv
_atom_site_adp_type
_atom_site_occupancy
_atom_site_calc_flag
Br(1) Br -0.0588(2) 0.14862(4) -0.14530(3) 0.1138(4) Uani 1.00 d
Br(2) Br 1.1483(1) 0.38873(2) 0.26150(2) 0.0675(2) Uani 1.00 d
O(1) O -0.5731(6) -0.1443(1) -0.0710(1) 0.0496(8) Uani 1.00 d
O(2) O -0.1646(6) -0.1420(1) -0.0499(1) 0.0454(8) Uani 1.00 d
O(3) O -0.2216(6) -0.0234(1) 0.0269(1) 0.0479(8) Uani 1.00 d
O(4) O 0.1490(6) -0.0607(1) 0.1310(1) 0.0411(7) Uani 1.00 d
O(5) O 0.1224(7) 0.0834(1) 0.1508(1) 0.0511(9) Uani 1.00 d
O(6) O 0.2209(6) -0.1212(2) 0.0181(1) 0.0508(9) Uani 1.00 d
O(7) O 0.5096(7) 0.1642(1) 0.2234(1) 0.064(1) Uani 1.00 d
O(8) O 0.2458(9) 0.1637(2) 0.0884(2) 0.069(1) Uani 1.00 d
O(9) O -0.114(1) 0.2050(2) 0.0946(2) 0.096(2) Uani 1.00 d
O(10) O 0.3018(8) 0.1896(1) 0.2887(1) 0.060(1) Uani 1.00 d
C(1) C -0.281(1) -0.1704(3) -0.1268(2) 0.065(2) Uani 1.00 d
C(2) C -0.407(1) -0.2202(3) -0.1094(2) 0.071(2) Uani 1.00 d
C(3) C -0.603(1) -0.2010(2) -0.0759(3) 0.074(2) Uani 1.00 d
C(4) C -0.3365(10) -0.1297(2) -0.0868(2) 0.052(1) Uani 1.00 d
C(5) C -0.328(1) -0.0710(2) -0.0992(2) 0.057(1) Uani 1.00 d
C(6) C -0.354(1) -0.0357(2) -0.0539(2) 0.054(1) Uani 1.00 d
C(7) C -0.1752(9) -0.0538(2) -0.0157(2) 0.041(1) Uani 1.00 d
C(8) C -0.2022(7) -0.1125(2) -0.0058(2) 0.037(1) Uani 1.00 d
C(9) C -0.0224(8) -0.1367(2) 0.0291(2) 0.041(1) Uani 1.00 d
C(10) C -0.0642(8) -0.1245(2) 0.0824(2) 0.036(1) Uani 1.00 d
C(11) C -0.0511(8) -0.0654(2) 0.0981(2) 0.036(1) Uani 1.00 d
C(12) C -0.0242(9) -0.0222(2) 0.0598(2) 0.043(1) Uani 1.00 d
C(13) C -0.030(1) 0.0320(2) 0.0848(2) 0.047(1) Uani 1.00 d
C(14) C 0.1598(9) 0.0350(2) 0.1239(2) 0.042(1) Uani 1.00 d
C(15) C 0.1416(9) -0.0115(2) 0.1580(2) 0.042(1) Uani 1.00 d
C(16) C 0.348(1) -0.0162(2) 0.1945(2) 0.050(1) Uani 1.00 d
C(17) C 0.326(1) 0.0188(2) 0.2405(2) 0.053(1) Uani 1.00 d
C(18) C 0.466(1) 0.0711(2) 0.2392(2) 0.064(2) Uani 1.00 d
C(19) C 0.352(1) 0.1188(2) 0.2150(2) 0.056(1) Uani 1.00 d
C(20) C 0.329(1) 0.1155(2) 0.1606(2) 0.057(1) Uani 1.00 d
C(21) C -0.516(1) -0.0565(3) -0.1367(2) 0.079(2) Uani 1.00 d
C(22) C -0.308(2) 0.0230(2) -0.0659(3) 0.087(2) Uani 1.00 d
C(23) C 0.422(1) -0.0155(3) 0.2832(2) 0.076(2) Uani 1.00 d
C(24) C 0.289(1) 0.1698(2) 0.1391(2) 0.073(2) Uani 1.00 d
C(25) C 0.034(1) 0.1827(2) 0.0712(2) 0.064(2) Uani 1.00 d
C(26) C 0.018(1) 0.1733(2) 0.0186(2) 0.061(2) Uani 1.00 d
C(27) C -0.182(1) 0.1942(2) -0.0050(3) 0.070(2) Uani 1.00 d
C(28) C -0.203(1) 0.1870(3) -0.0542(3) 0.077(2) Uani 1.00 d
C(29) C -0.026(1) 0.1594(3) -0.0790(2) 0.071(2) Uani 1.00 d
C(30) C 0.170(1) 0.1387(3) -0.0555(2) 0.071(2) Uani 1.00 d
C(31) C 0.192(1) 0.1464(2) -0.0069(2) 0.059(1) Uani 1.00 d
C(32) C 0.460(1) 0.1970(2) 0.2607(2) 0.049(1) Uani 1.00 d
C(33) C 0.6301(9) 0.2436(2) 0.2603(2) 0.043(1) Uani 1.00 d
C(34) C 0.805(1) 0.2489(2) 0.2262(2) 0.069(2) Uani 1.00 d
C(35) C 0.961(1) 0.2908(3) 0.2267(2) 0.072(2) Uani 1.00 d
C(36) C 0.9361(9) 0.3290(2) 0.2618(2) 0.047(1) Uani 1.00 d
C(37) C 0.758(1) 0.3256(2) 0.2961(2) 0.053(1) Uani 1.00 d
C(38) C 0.606(1) 0.2822(2) 0.2952(2) 0.050(1) Uani 1.00 d
C(39) C -0.2968(10) -0.1499(2) 0.1000(2) 0.050(1) Uani 1.00 d
H(1) H -0.3390 -0.1594 -0.1571 0.0782 Uiso 1.00 calc
H(2) H -0.1076 -0.1764 -0.1297 0.0782 Uiso 1.00 calc
H(3) H -0.4710 -0.2395 -0.1364 0.0849 Uiso 1.00 calc
H(4) H -0.2928 -0.2434 -0.0937 0.0849 Uiso 1.00 calc
H(5) H -0.7596 -0.2109 -0.0886 0.1002 Uiso 1.00 calc
H(6) H -0.5877 -0.2193 -0.0454 0.1002 Uiso 1.00 calc
H(7) H -0.1674 -0.0630 -0.1143 0.0766 Uiso 1.00 calc
H(8) H -0.5210 -0.0399 -0.0419 0.0740 Uiso 1.00 calc
H(9) H -0.3632 -0.1199 0.0058 0.0490 Uiso 1.00 calc
H(10) H -0.0259 -0.1757 0.0244 0.0550 Uiso 1.00 calc
H(11) H 0.0605 -0.1429 0.1004 0.0417 Uiso 1.00 calc
H(12) H -0.1971 -0.0568 0.1162 0.0459 Uiso 1.00 calc
H(13) H 0.1264 -0.0268 0.0430 0.0536 Uiso 1.00 calc
H(14) H -0.0080 0.0605 0.0622 0.0573 Uiso 1.00 calc
H(15) H -0.1883 0.0373 0.0993 0.0573 Uiso 1.00 calc
H(16) H 0.3173 0.0370 0.1095 0.0519 Uiso 1.00 calc
H(17) H -0.0052 -0.0102 0.1760 0.0518 Uiso 1.00 calc
H(18) H 0.4937 -0.0050 0.1773 0.0629 Uiso 1.00 calc
H(19) H 0.3672 -0.0526 0.2027 0.0629 Uiso 1.00 calc
H(20) H 0.1267 0.0343 0.2431 0.1006 Uiso 1.00 calc
H(21) H 0.6201 0.0635 0.2232 0.0750 Uiso 1.00 calc
H(22) H 0.5075 0.0799 0.2719 0.0750 Uiso 1.00 calc
H(23) H 0.1940 0.1256 0.2287 0.0701 Uiso 1.00 calc
H(24) H -0.5084 -0.0776 -0.1651 0.0960 Uiso 1.00 calc
H(25) H -0.5202 -0.0199 -0.1449 0.0960 Uiso 1.00 calc
H(26) H -0.6834 -0.0642 -0.1234 0.0960 Uiso 1.00 calc
H(27) H -0.4225 0.0371 -0.0881 0.1005 Uiso 1.00 calc
H(28) H -0.1503 0.0291 -0.0768 0.1005 Uiso 1.00 calc
H(29) H -0.3284 0.0449 -0.0362 0.1005 Uiso 1.00 calc
H(30) H 0.3438 -0.0562 0.2892 0.1006 Uiso 1.00 calc
H(31) H 0.6412 -0.0287 0.2776 0.1006 Uiso 1.00 calc
H(32) H 0.3446 0.0102 0.3083 0.1006 Uiso 1.00 calc
H(33) H 0.4747 0.0990 0.1463 0.0720 Uiso 1.00 calc
H(34) H 0.1575 0.1883 0.1551 0.0883 Uiso 1.00 calc
H(35) H 0.4321 0.1936 0.1449 0.0883 Uiso 1.00 calc
H(36) H -0.3039 0.2131 0.0128 0.0788 Uiso 1.00 calc
H(37) H -0.3441 0.2009 -0.0715 0.0920 Uiso 1.00 calc
H(38) H 0.2865 0.1181 -0.0738 0.0894 Uiso 1.00 calc
H(39) H 0.3262 0.1304 0.0105 0.0727 Uiso 1.00 calc
H(40) H 0.8105 0.2219 0.2011 0.0755 Uiso 1.00 calc
H(41) H 1.0929 0.2943 0.2021 0.0790 Uiso 1.00 calc
H(42) H 0.7402 0.3528 0.3205 0.0609 Uiso 1.00 calc
H(43) H 0.4877 0.2779 0.3206 0.0544 Uiso 1.00 calc
H(44) H -0.3265 -0.1883 0.0978 0.1006 Uiso 1.00 calc
H(45) H -0.3862 -0.1421 0.1271 0.1006 Uiso 1.00 calc
H(46) H -0.4523 -0.1271 0.0869 0.1006 Uiso 1.00 calc
H(47) H 0.2961 -0.1366 -0.0189 0.1006 Uiso 1.00 calc
H(48) H -0.0088 -0.0468 -0.0269 0.1067 Uiso 1.00 calc

loop_
_atom_site_aniso_label
_atom_site_aniso_U_11
_atom_site_aniso_U_22
_atom_site_aniso_U_33
_atom_site_aniso_U_12
_atom_site_aniso_U_13
_atom_site_aniso_U_23
Br(1) 0.1557(9) 0.1162(7) 0.0697(5) 0.0205(6) -0.0280(5) 0.0067(4)
Br(2) 0.0720(4) 0.0668(4) 0.0637(4) -0.0154(3) 0.0043(3) -0.0087(3)
O(1) 0.042(2) 0.056(2) 0.051(2) -0.003(2) 0.005(2) -0.017(2)
O(2) 0.035(2) 0.061(2) 0.040(2) 0.003(2) 0.004(2) -0.014(2)
O(3) 0.052(2) 0.039(2) 0.053(2) 0.002(2) -0.012(2) -0.001(2)
O(4) 0.046(2) 0.039(2) 0.039(2) 0.006(2) -0.004(2) -0.006(1)
O(5) 0.053(2) 0.042(2) 0.059(2) 0.003(2) -0.001(2) -0.015(2)
O(6) 0.032(2) 0.072(2) 0.049(2) 0.002(2) 0.000(1) -0.012(2)
O(7) 0.065(3) 0.061(2) 0.065(2) -0.007(2) 0.006(2) -0.031(2)
O(8) 0.091(3) 0.057(2) 0.058(2) -0.001(2) -0.005(2) -0.013(2)
O(9) 0.087(4) 0.105(4) 0.096(4) 0.011(3) 0.018(3) -0.031(3)
O(10) 0.072(3) 0.056(2) 0.051(2) -0.008(2) 0.005(2) -0.011(2)
C(1) 0.054(4) 0.096(4) 0.045(3) 0.002(3) 0.004(3) -0.021(3)
C(2) 0.060(4) 0.078(4) 0.076(4) 0.001(3) -0.001(3) -0.036(3)
C(3) 0.061(4) 0.055(4) 0.106(5) -0.006(3) 0.016(4) -0.028(3)
C(4) 0.043(3) 0.072(3) 0.041(3) -0.004(3) 0.002(2) -0.006(2)
C(5) 0.062(4) 0.065(3) 0.043(3) -0.001(3) -0.009(3) -0.003(2)
C(6) 0.059(3) 0.048(3) 0.057(3) -0.006(3) -0.019(3) 0.004(2)
C(7) 0.041(3) 0.044(2) 0.039(2) -0.004(2) -0.006(2) -0.002(2)
C(8) 0.035(2) 0.042(2) 0.034(2) -0.002(2) 0.004(2) -0.011(2)
C(9) 0.036(3) 0.041(3) 0.046(3) 0.004(2) 0.006(2) -0.004(2)
C(10) 0.038(2) 0.034(2) 0.036(2) 0.007(2) 0.000(2) 0.001(2)
C(11) 0.034(2) 0.036(2) 0.037(2) -0.003(2) 0.001(2) -0.002(2)
C(12) 0.041(3) 0.042(3) 0.046(3) -0.001(2) -0.006(2) -0.003(2)
C(13) 0.057(3) 0.038(3) 0.047(3) -0.001(2) -0.002(3) 0.001(2)
C(14) 0.044(3) 0.038(2) 0.044(2) 0.004(2) 0.002(2) -0.012(2)
C(15) 0.042(3) 0.048(3) 0.037(2) 0.006(2) -0.002(2) -0.010(2)
C(16) 0.057(3) 0.047(3) 0.046(3) 0.012(3) -0.005(3) -0.013(2)
C(17) 0.068(3) 0.052(3) 0.040(3) 0.008(3) -0.008(3) -0.014(2)
C(18) 0.070(4) 0.068(4) 0.053(3) 0.007(3) -0.011(3) -0.025(3)
C(19) 0.063(3) 0.049(3) 0.056(3) 0.000(3) 0.001(3) -0.016(2)
C(20) 0.063(3) 0.043(3) 0.064(3) -0.007(3) 0.004(3) -0.012(2)
C(21) 0.103(5) 0.082(4) 0.053(3) -0.001(4) -0.028(4) 0.004(3)
C(22) 0.129(7) 0.053(3) 0.079(4) -0.002(4) -0.032(5) 0.016(3)
C(23) 0.113(6) 0.069(4) 0.045(3) 0.019(4) -0.005(4) -0.013(3)
C(24) 0.105(5) 0.061(4) 0.054(3) -0.013(4) -0.003(3) -0.017(3)
C(25) 0.069(4) 0.050(3) 0.074(4) -0.014(3) 0.006(4) -0.008(3)
C(26) 0.064(4) 0.043(3) 0.075(4) -0.011(3) -0.002(3) 0.008(3)
C(27) 0.063(4) 0.052(3) 0.094(5) 0.003(3) -0.005(4) -0.008(3)
C(28) 0.078(5) 0.057(4) 0.096(5) 0.005(3) -0.024(4) 0.004(4)
C(29) 0.083(5) 0.061(4) 0.068(4) -0.004(4) -0.016(4) 0.002(3)
C(30) 0.067(4) 0.082(4) 0.065(4) 0.009(4) -0.001(3) -0.005(3)
C(31) 0.052(3) 0.064(3) 0.062(3) 0.010(3) 0.001(3) 0.001(3)
C(32) 0.059(3) 0.048(3) 0.040(3) 0.010(2) -0.010(3) -0.006(3)
C(33) 0.051(3) 0.044(2) 0.035(2) 0.001(2) -0.007(3) -0.006(2)
C(34) 0.077(4) 0.069(4) 0.063(4) -0.010(3) 0.009(3) -0.035(3)
C(35) 0.060(4) 0.091(5) 0.066(4) -0.017(4) 0.017(3) -0.022(3)
C(36) 0.051(3) 0.047(3) 0.043(3) -0.007(2) -0.010(3) -0.007(2)
C(37) 0.072(4) 0.049(3) 0.040(3) 0.001(3) 0.001(3) -0.004(2)
C(38) 0.066(4) 0.046(3) 0.036(2) 0.004(3) 0.005(2) 0.000(2)
C(39) 0.049(3) 0.044(3) 0.056(3) -0.012(2) 0.010(2) 0.006(2)

loop_
_atom_type_symbol
_atom_type_description
_atom_type_scat_dispersion_real
_atom_type_scat_dispersion_imag
_atom_type_scat_source
C C 0.003 0.002
;International Tables for Crystallography
(1992, Vol. C, Tables 4.2.6.8 and 6.1.1.4)
;
H H 0.000 0.000
;International Tables for Crystallography
(1992, Vol. C, Table 6.1.1.4)
;
O O 0.011 0.006
;International Tables for Crystallography
(1992, Vol. C, Tables 4.2.6.8 and 6.1.1.4)
;
Br Br -0.290 2.459
;International Tables for Crystallography
(1992, Vol. C, Tables 4.2.6.8 and 6.1.1.4)
;

loop_
_geom_angle_atom_site_label_1
_geom_angle_atom_site_label_2
_geom_angle_atom_site_label_3
_geom_angle
_geom_angle_site_symmetry_2
_geom_angle_site_symmetry_3
_geom_angle_publ_flag
C(3) O(1) C(4) 109.2(4) 1_555 1_555 yes
C(4) O(2) C(8) 113.9(3) 1_555 1_555 yes
C(7) O(3) C(12) 114.1(4) 1_555 1_555 yes
C(11) O(4) C(15) 112.3(3) 1_555 1_555 yes
C(14) O(5) C(20) 117.4(4) 1_555 1_555 yes
C(19) O(7) C(32) 118.5(4) 1_555 1_555 yes
C(24) O(8) C(25) 116.9(5) 1_555 1_555 yes
C(2) C(1) C(4) 102.7(5) 1_555 1_555 yes
C(1) C(2) C(3) 105.5(5) 1_555 1_555 yes
O(1) C(3) C(2) 107.0(5) 1_555 1_555 yes
O(1) C(4) O(2) 109.2(4) 1_555 1_555 yes
O(1) C(4) C(1) 103.7(4) 1_555 1_555 yes
O(1) C(4) C(5) 110.3(4) 1_555 1_555 yes
O(2) C(4) C(1) 104.3(4) 1_555 1_555 yes
O(2) C(4) C(5) 110.7(4) 1_555 1_555 yes
C(1) C(4) C(5) 118.1(4) 1_555 1_555 yes
C(4) C(5) C(6) 111.3(4) 1_555 1_555 yes
C(4) C(5) C(21) 111.6(5) 1_555 1_555 yes
C(6) C(5) C(21) 111.4(5) 1_555 1_555 yes
C(5) C(6) C(7) 110.0(4) 1_555 1_555 yes
C(5) C(6) C(22) 110.5(5) 1_555 1_555 yes
C(7) C(6) C(22) 109.2(5) 1_555 1_555 yes
O(3) C(7) C(6) 107.9(4) 1_555 1_555 yes
O(3) C(7) C(8) 110.3(4) 1_555 1_555 yes
C(6) C(7) C(8) 110.7(4) 1_555 1_555 yes
O(2) C(8) C(7) 109.1(3) 1_555 1_555 yes
O(2) C(8) C(9) 104.3(3) 1_555 1_555 yes
C(7) C(8) C(9) 116.4(4) 1_555 1_555 yes
O(6) C(9) C(8) 111.7(4) 1_555 1_555 yes
O(6) C(9) C(10) 107.1(4) 1_555 1_555 yes
C(8) C(9) C(10) 116.3(4) 1_555 1_555 yes
C(9) C(10) C(11) 117.3(4) 1_555 1_555 yes
C(9) C(10) C(39) 111.0(4) 1_555 1_555 yes
C(11) C(10) C(39) 110.4(4) 1_555 1_555 yes
O(4) C(11) C(10) 107.1(3) 1_555 1_555 yes
O(4) C(11) C(12) 108.3(3) 1_555 1_555 yes
C(10) C(11) C(12) 118.9(4) 1_555 1_555 yes
O(3) C(12) C(11) 111.2(4) 1_555 1_555 yes
O(3) C(12) C(13) 107.3(4) 1_555 1_555 yes
C(11) C(12) C(13) 107.9(4) 1_555 1_555 yes
C(12) C(13) C(14) 111.0(4) 1_555 1_555 yes
O(5) C(14) C(13) 108.4(4) 1_555 1_555 yes
O(5) C(14) C(15) 108.1(4) 1_555 1_555 yes
C(13) C(14) C(15) 111.8(4) 1_555 1_555 yes
O(4) C(15) C(14) 109.1(3) 1_555 1_555 yes
O(4) C(15) C(16) 105.1(4) 1_555 1_555 yes
C(14) C(15) C(16) 115.4(4) 1_555 1_555 yes
C(15) C(16) C(17) 116.4(4) 1_555 1_555 yes
C(16) C(17) C(18) 115.1(4) 1_555 1_555 yes
C(16) C(17) C(23) 107.1(4) 1_555 1_555 yes
C(18) C(17) C(23) 108.4(5) 1_555 1_555 yes
C(17) C(18) C(19) 118.5(5) 1_555 1_555 yes
O(7) C(19) C(18) 107.1(4) 1_555 1_555 yes
O(7) C(19) C(20) 104.6(4) 1_555 1_555 yes
C(18) C(19) C(20) 115.9(4) 1_555 1_555 yes
O(5) C(20) C(19) 106.8(4) 1_555 1_555 yes
O(5) C(20) C(24) 108.3(5) 1_555 1_555 yes
C(19) C(20) C(24) 111.2(4) 1_555 1_555 yes
O(8) C(24) C(20) 108.7(5) 1_555 1_555 yes
O(8) C(25) O(9) 124.6(6) 1_555 1_555 yes
O(8) C(25) C(26) 110.1(5) 1_555 1_555 yes
O(9) C(25) C(26) 125.2(6) 1_555 1_555 yes
C(25) C(26) C(27) 117.1(6) 1_555 1_555 yes
C(25) C(26) C(31) 123.1(6) 1_555 1_555 yes
C(27) C(26) C(31) 119.8(6) 1_555 1_555 yes
C(26) C(27) C(28) 119.2(6) 1_555 1_555 yes
C(27) C(28) C(29) 119.9(6) 1_555 1_555 yes
Br(1) C(29) C(28) 119.8(5) 1_555 1_555 yes
Br(1) C(29) C(30) 119.6(5) 1_555 1_555 yes
C(28) C(29) C(30) 120.6(6) 1_555 1_555 yes
C(29) C(30) C(31) 119.2(6) 1_555 1_555 yes
C(26) C(31) C(30) 121.3(6) 1_555 1_555 yes
O(7) C(32) O(10) 124.1(5) 1_555 1_555 yes
O(7) C(32) C(33) 109.7(4) 1_555 1_555 yes
O(10) C(32) C(33) 126.1(5) 1_555 1_555 yes
C(32) C(33) C(34) 121.9(4) 1_555 1_555 yes
C(32) C(33) C(38) 118.6(4) 1_555 1_555 yes
C(34) C(33) C(38) 119.5(5) 1_555 1_555 yes
C(33) C(34) C(35) 121.3(5) 1_555 1_555 yes
C(34) C(35) C(36) 118.8(6) 1_555 1_555 yes
Br(2) C(36) C(35) 118.8(4) 1_555 1_555 yes
Br(2) C(36) C(37) 119.6(4) 1_555 1_555 yes
C(35) C(36) C(37) 121.6(5) 1_555 1_555 yes
C(36) C(37) C(38) 118.3(5) 1_555 1_555 yes
C(33) C(38) C(37) 120.5(5) 1_555 1_555 yes
C(9) O(6) H(47) 115.6 1_555 1_555 no
C(2) C(1) H(1) 111.7 1_555 1_555 no
C(2) C(1) H(2) 110.7 1_555 1_555 no
C(4) C(1) H(1) 112.9 1_555 1_555 no
C(4) C(1) H(2) 110.9 1_555 1_555 no
H(1) C(1) H(2) 107.9 1_555 1_555 no
C(1) C(2) H(3) 109.4 1_555 1_555 no
C(1) C(2) H(4) 109.8 1_555 1_555 no
C(3) C(2) H(3) 112.5 1_555 1_555 no
C(3) C(2) H(4) 112.3 1_555 1_555 no
H(3) C(2) H(4) 107.4 1_555 1_555 no
O(1) C(3) H(5) 113.0 1_555 1_555 no
O(1) C(3) H(6) 111.9 1_555 1_555 no
C(2) C(3) H(5) 109.5 1_555 1_555 no
C(2) C(3) H(6) 109.3 1_555 1_555 no
H(5) C(3) H(6) 106.1 1_555 1_555 no
C(4) C(5) H(7) 108.3 1_555 1_555 no
C(6) C(5) H(7) 108.2 1_555 1_555 no
C(21) C(5) H(7) 105.6 1_555 1_555 no
C(5) C(6) H(8) 107.6 1_555 1_555 no
C(7) C(6) H(8) 109.9 1_555 1_555 no
C(22) C(6) H(8) 109.5 1_555 1_555 no
O(3) C(7) H(48) 109.5 1_555 1_555 no
C(6) C(7) H(48) 109.6 1_555 1_555 no
C(8) C(7) H(48) 108.8 1_555 1_555 no
O(2) C(8) H(9) 108.7 1_555 1_555 no
C(7) C(8) H(9) 109.9 1_555 1_555 no
C(9) C(8) H(9) 108.3 1_555 1_555 no
O(6) C(9) H(10) 105.0 1_555 1_555 no
C(8) C(9) H(10) 107.3 1_555 1_555 no
C(10) C(9) H(10) 108.9 1_555 1_555 no
C(9) C(10) H(11) 107.6 1_555 1_555 no
C(11) C(10) H(11) 105.8 1_555 1_555 no
C(39) C(10) H(11) 103.6 1_555 1_555 no
O(4) C(11) H(12) 106.6 1_555 1_555 no
C(10) C(11) H(12) 108.6 1_555 1_555 no
C(12) C(11) H(12) 106.7 1_555 1_555 no
O(3) C(12) H(13) 110.1 1_555 1_555 no
C(11) C(12) H(13) 110.0 1_555 1_555 no
C(13) C(12) H(13) 110.3 1_555 1_555 no
C(12) C(13) H(14) 110.8 1_555 1_555 no
C(12) C(13) H(15) 109.2 1_555 1_555 no
C(14) C(13) H(14) 110.5 1_555 1_555 no
C(14) C(13) H(15) 108.4 1_555 1_555 no
H(14) C(13) H(15) 106.8 1_555 1_555 no
O(5) C(14) H(16) 107.7 1_555 1_555 no
C(13) C(14) H(16) 109.2 1_555 1_555 no
C(15) C(14) H(16) 111.4 1_555 1_555 no
O(4) C(15) H(17) 109.2 1_555 1_555 no
C(14) C(15) H(17) 111.2 1_555 1_555 no
C(16) C(15) H(17) 106.6 1_555 1_555 no
C(15) C(16) H(18) 105.2 1_555 1_555 no
C(15) C(16) H(19) 108.6 1_555 1_555 no
C(17) C(16) H(18) 108.1 1_555 1_555 no
C(17) C(16) H(19) 110.6 1_555 1_555 no
H(18) C(16) H(19) 107.5 1_555 1_555 no
C(16) C(17) H(20) 108.2 1_555 1_555 no
C(18) C(17) H(20) 101.3 1_555 1_555 no
C(23) C(17) H(20) 117.1 1_555 1_555 no
C(17) C(18) H(21) 106.7 1_555 1_555 no
C(17) C(18) H(22) 107.2 1_555 1_555 no
C(19) C(18) H(21) 108.2 1_555 1_555 no
C(19) C(18) H(22) 110.0 1_555 1_555 no
H(21) C(18) H(22) 105.4 1_555 1_555 no
O(7) C(19) H(23) 109.9 1_555 1_555 no
C(18) C(19) H(23) 109.8 1_555 1_555 no
C(20) C(19) H(23) 109.2 1_555 1_555 no
O(5) C(20) H(33) 110.0 1_555 1_555 no
C(19) C(20) H(33) 111.0 1_555 1_555 no
C(24) C(20) H(33) 109.5 1_555 1_555 no
C(5) C(21) H(24) 114.3 1_555 1_555 no
C(5) C(21) H(25) 114.3 1_555 1_555 no
C(5) C(21) H(26) 108.8 1_555 1_555 no
H(24) C(21) H(25) 109.8 1_555 1_555 no
H(24) C(21) H(26) 104.0 1_555 1_555 no
H(25) C(21) H(26) 104.6 1_555 1_555 no
C(6) C(22) H(27) 112.7 1_555 1_555 no
C(6) C(22) H(28) 112.7 1_555 1_555 no
C(6) C(22) H(29) 109.0 1_555 1_555 no
H(27) C(22) H(28) 110.4 1_555 1_555 no
H(27) C(22) H(29) 105.1 1_555 1_555 no
H(28) C(22) H(29) 106.4 1_555 1_555 no
C(17) C(23) H(30) 118.9 1_555 1_555 no
C(17) C(23) H(31) 112.0 1_555 1_555 no
C(17) C(23) H(32) 92.1 1_555 1_555 no
H(30) C(23) H(31) 98.6 1_555 1_555 no
H(30) C(23) H(32) 107.7 1_555 1_555 no
H(31) C(23) H(32) 129.5 1_555 1_555 no
O(8) C(24) H(34) 112.3 1_555 1_555 no
O(8) C(24) H(35) 110.5 1_555 1_555 no
C(20) C(24) H(34) 110.9 1_555 1_555 no
C(20) C(24) H(35) 110.8 1_555 1_555 no
H(34) C(24) H(35) 103.6 1_555 1_555 no
C(26) C(27) H(36) 119.8 1_555 1_555 no
C(28) C(27) H(36) 121.0 1_555 1_555 no
C(27) C(28) H(37) 120.7 1_555 1_555 no
C(29) C(28) H(37) 119.4 1_555 1_555 no
C(29) C(30) H(38) 118.1 1_555 1_555 no
C(31) C(30) H(38) 122.7 1_555 1_555 no
C(26) C(31) H(39) 118.6 1_555 1_555 no
C(30) C(31) H(39) 119.9 1_555 1_555 no
C(33) C(34) H(40) 117.0 1_555 1_555 no
C(35) C(34) H(40) 121.6 1_555 1_555 no
C(34) C(35) H(41) 121.5 1_555 1_555 no
C(36) C(35) H(41) 119.7 1_555 1_555 no
C(36) C(37) H(42) 121.3 1_555 1_555 no
C(38) C(37) H(42) 120.4 1_555 1_555 no
C(33) C(38) H(43) 120.2 1_555 1_555 no
C(37) C(38) H(43) 119.2 1_555 1_555 no
C(10) C(39) H(44) 122.3 1_555 1_555 no
C(10) C(39) H(45) 129.1 1_555 1_555 no
C(10) C(39) H(46) 109.8 1_555 1_555 no
H(44) C(39) H(45) 99.7 1_555 1_555 no
H(44) C(39) H(46) 111.1 1_555 1_555 no
H(45) C(39) H(46) 75.1 1_555 1_555 no

loop_
_geom_bond_atom_site_label_1
_geom_bond_atom_site_label_2
_geom_bond_distance
_geom_bond_publ_flag
Br(1) C(29) 1.878(7) yes
Br(2) C(36) 1.899(5) yes
O(1) C(3) 1.433(7) yes
O(1) C(4) 1.428(6) yes
O(2) C(4) 1.437(6) yes
O(2) C(8) 1.450(5) yes
O(3) C(7) 1.434(6) yes
O(3) C(12) 1.427(6) yes
O(4) C(11) 1.443(5) yes
O(4) C(15) 1.444(5) yes
O(5) C(14) 1.439(5) yes
O(5) C(20) 1.422(7) yes
O(6) C(9) 1.433(6) yes
O(7) C(19) 1.452(7) yes
O(7) C(32) 1.354(6) yes
O(8) C(24) 1.444(7) yes
O(8) C(25) 1.353(9) yes
O(9) C(25) 1.182(9) yes
O(10) C(32) 1.188(7) yes
C(1) C(2) 1.510(9) yes
C(1) C(4) 1.541(8) yes
C(2) C(3) 1.509(9) yes
C(4) C(5) 1.509(8) yes
C(5) C(6) 1.548(7) yes
C(5) C(21) 1.519(9) yes
C(6) C(7) 1.523(7) yes
C(6) C(22) 1.528(8) yes
C(7) C(8) 1.503(6) yes
C(8) C(9) 1.517(6) yes
C(9) C(10) 1.536(6) yes
C(10) C(11) 1.544(6) yes
C(10) C(39) 1.516(7) yes
C(11) C(12) 1.525(6) yes
C(12) C(13) 1.526(7) yes
C(13) C(14) 1.516(7) yes
C(14) C(15) 1.506(6) yes
C(15) C(16) 1.534(7) yes
C(16) C(17) 1.557(7) yes
C(17) C(18) 1.521(8) yes
C(17) C(23) 1.561(8) yes
C(18) C(19) 1.509(8) yes
C(19) C(20) 1.524(8) yes
C(20) C(24) 1.503(8) yes
C(25) C(26) 1.492(9) yes
C(26) C(27) 1.387(9) yes
C(26) C(31) 1.372(8) yes
C(27) C(28) 1.39(1) yes
C(28) C(29) 1.385(10) yes
C(29) C(30) 1.372(10) yes
C(30) C(31) 1.375(9) yes
C(32) C(33) 1.496(7) yes
C(33) C(34) 1.363(8) yes
C(33) C(38) 1.380(7) yes
C(34) C(35) 1.354(9) yes
C(35) C(36) 1.377(8) yes
C(36) C(37) 1.375(8) yes
C(37) C(38) 1.373(8) yes
O(6) H(47) 1.176 no
C(1) H(1) 0.944 no
C(1) H(2) 0.974 no
C(2) H(3) 0.961 no
C(2) H(4) 0.963 no
C(3) H(5) 0.968 no
C(3) H(6) 0.972 no
C(5) H(7) 1.005 no
C(6) H(8) 0.984 no
C(7) H(48) 0.986 no
C(8) H(9) 0.965 no
C(9) H(10) 0.982 no
C(10) H(11) 0.970 no
C(11) H(12) 0.977 no
C(12) H(13) 0.963 no
C(13) H(14) 0.959 no
C(13) H(15) 0.973 no
C(14) H(16) 0.960 no
C(15) H(17) 0.954 no
C(16) H(18) 0.980 no
C(16) H(19) 0.942 no
C(17) H(20) 1.168 no
C(18) H(21) 0.982 no
C(18) H(22) 0.967 no
C(19) H(23) 0.967 no
C(20) H(33) 0.989 no
C(21) H(24) 0.952 no
C(21) H(25) 0.944 no
C(21) H(26) 1.015 no
C(22) H(27) 0.953 no
C(22) H(28) 0.935 no
C(22) H(29) 1.000 no
C(23) H(30) 1.119 no
C(23) H(31) 1.268 no
C(23) H(32) 1.041 no
C(24) H(34) 0.970 no
C(24) H(35) 1.003 no
C(27) H(36) 0.963 no
C(28) H(37) 0.980 no
C(30) H(38) 0.969 no
C(31) H(39) 0.974 no
C(34) H(40) 0.975 no
C(35) H(41) 1.007 no
C(37) H(42) 0.966 no
C(38) H(43) 0.971 no
C(39) H(44) 0.977 no
C(39) H(45) 0.924 no
C(39) H(46) 1.095 no
